data_4110141
loop_
_publ_author_name
'Christer B. Aaker\"oy'
'Meg Fasulo'
'Nate Schultheiss'
'John Desper'
'Curtis Moore'

_publ_section_title
;
 Structural Competition between Hydrogen Bonds and Halogen Bonds
;
_journal_name_full 'Journal of the American Chemical Society'
_journal_page_first 13772
_journal_page_last 13773
_journal_paper_doi 10.1021/ja073201c
_journal_volume 129
_journal_year 2007
_chemical_formula_moiety
;
(C13 H11 N3) (C7 H2 F5 N O)
;
_chemical_formula_sum 'C20 H13 F5 N4 O'
_chemical_formula_weight 420.34
_chemical_name_systematic
;
MF-24-57 1-methyl-2-(4-pyridyl)benzimidazole, F5-benzaldehyde oxime
;
_space_group_IT_number 19
_symmetry_cell_setting orthorhombic
_symmetry_space_group_name_Hall 'P 2ac 2ab'
_symmetry_space_group_name_H-M 'P 21 21 21'
_atom_sites_solution_hydrogens geom
_atom_sites_solution_primary direct
_atom_sites_solution_secondary difmap
_audit_creation_method SHELXL-97
_cell_angle_alpha 90.00
_cell_angle_beta 90.00
_cell_angle_gamma 90.00
_cell_formula_units_Z 4
_cell_length_a 6.8616(8)
_cell_length_b 7.6589(8)
_cell_length_c 34.632(4)
_cell_measurement_reflns_used 3862
_cell_measurement_temperature 173(2)
_cell_measurement_theta_max 25.50
_cell_measurement_theta_min 2.70
_cell_volume 1820.0(4)
_computing_cell_refinement 'Bruker XSCANS'
_computing_data_collection 'Bruker XSCANS'
_computing_data_reduction 'Bruker SHELXTL'
_computing_molecular_graphics 'Bruker SHELXTL'
_computing_publication_material 'Bruker SHELXTL'
_computing_structure_refinement 'SHELXL-97 (Sheldrick, 1997)'
_computing_structure_solution 'SHELXS-97 (Sheldrick, 1990)'
_diffrn_ambient_temperature 173(2)
_diffrn_measured_fraction_theta_full 0.952
_diffrn_measured_fraction_theta_max 0.952
_diffrn_measurement_device_type 'CCD area detector'
_diffrn_measurement_method 'phi and omega scans'
_diffrn_radiation_monochromator graphite
_diffrn_radiation_source 'fine-focus sealed tube'
_diffrn_radiation_type MoK\a
_diffrn_radiation_wavelength 0.71073
_diffrn_reflns_av_R_equivalents 0.1250
_diffrn_reflns_av_sigmaI/netI 0.0732
_diffrn_reflns_limit_h_max 8
_diffrn_reflns_limit_h_min -8
_diffrn_reflns_limit_k_max 10
_diffrn_reflns_limit_k_min -10
_diffrn_reflns_limit_l_max 40
_diffrn_reflns_limit_l_min -44
_diffrn_reflns_number 12002
_diffrn_reflns_theta_full 28.31
_diffrn_reflns_theta_max 28.31
_diffrn_reflns_theta_min 2.35
_exptl_absorpt_coefficient_mu 0.133
_exptl_absorpt_correction_type none
_exptl_crystal_colour yellow
_exptl_crystal_density_diffrn 1.534
_exptl_crystal_description plate
_exptl_crystal_F_000 856
_exptl_crystal_size_max 0.40
_exptl_crystal_size_mid 0.35
_exptl_crystal_size_min 0.15
_refine_diff_density_max 0.272
_refine_diff_density_min -0.210
_refine_diff_density_rms 0.058
_refine_ls_extinction_method none
_refine_ls_goodness_of_fit_ref 0.991
_refine_ls_hydrogen_treatment mixed
_refine_ls_matrix_type full
_refine_ls_number_parameters 275
_refine_ls_number_reflns 2509
_refine_ls_number_restraints 0
_refine_ls_restrained_S_all 0.991
_refine_ls_R_factor_all 0.0710
_refine_ls_R_factor_gt 0.0482
_refine_ls_shift/su_max 0.001
_refine_ls_shift/su_mean 0.000
_refine_ls_structure_factor_coef Fsqd
_refine_ls_weighting_details 'calc w=1/[\s^2^(Fo^2^)+(0.0650P)^2^+0.0000P] where P=(Fo^2^+2Fc^2^)/3'
_refine_ls_weighting_scheme calc
_refine_ls_wR_factor_gt 0.1104
_refine_ls_wR_factor_ref 0.1212
_reflns_number_gt 1794
_reflns_number_total 2509
_reflns_threshold_expression >2sigma(I)
_cod_data_source_file ja073201csi20070506_021240_3.cif
_cod_data_source_block 12
_cod_original_cell_volume 1820.0(3)
_cod_database_code 4110141

loop_
_symmetry_equiv_pos_as_xyz
'x, y, z'
'-x+1/2, -y, z+1/2'
'-x, y+1/2, -z+1/2'
'x+1/2, -y+1/2, -z'

loop_
_atom_site_label
_atom_site_type_symbol
_atom_site_fract_x
_atom_site_fract_y
_atom_site_fract_z
_atom_site_U_iso_or_equiv
_atom_site_adp_type
_atom_site_occupancy
_atom_site_symmetry_multiplicity
_atom_site_calc_flag
_atom_site_refinement_flags
N11 N 0.0840(4) 0.1258(3) 0.12967(7) 0.0295(5) Uani 1 1 d .
C20 C -0.1042(5) 0.0509(3) 0.13919(9) 0.0352(7) Uani 1 1 d .
H20A H -0.1004 0.0038 0.1655 0.053 Uiso 1 1 calc R
H20B H -0.1345 -0.0432 0.1210 0.053 Uiso 1 1 calc R
H20C H -0.2047 0.1414 0.1375 0.053 Uiso 1 1 calc R
C12 C 0.2197(5) 0.1986(3) 0.15342(8) 0.0282(6) Uani 1 1 d .
N13 N 0.3802(4) 0.2416(3) 0.13510(6) 0.0286(5) Uani 1 1 d .
C14 C 0.3493(5) 0.1938(3) 0.09689(7) 0.0288(6) Uani 1 1 d .
C15 C 0.4726(6) 0.2076(4) 0.06520(8) 0.0375(7) Uani 1 1 d .
H15 H 0.5983 0.2586 0.0675 0.045 Uiso 1 1 calc R
C16 C 0.4063(6) 0.1450(4) 0.03063(9) 0.0453(9) Uani 1 1 d .
H16 H 0.4878 0.1517 0.0085 0.054 Uiso 1 1 calc R
C17 C 0.2207(6) 0.0712(4) 0.02730(9) 0.0451(9) Uani 1 1 d .
H17 H 0.1795 0.0284 0.0029 0.054 Uiso 1 1 calc R
C18 C 0.0967(6) 0.0586(3) 0.05806(9) 0.0398(8) Uani 1 1 d .
H18 H -0.0297 0.0094 0.0555 0.048 Uiso 1 1 calc R
C19 C 0.1648(5) 0.1216(3) 0.09322(8) 0.0293(6) Uani 1 1 d .
N21 N 0.1618(5) 0.2984(4) 0.27374(8) 0.0548(8) Uani 1 1 d .
C22 C 0.3261(6) 0.2415(5) 0.25831(9) 0.0538(10) Uani 1 1 d .
H22 H 0.4343 0.2246 0.2750 0.065 Uiso 1 1 calc R
C23 C 0.3513(5) 0.2048(4) 0.21953(8) 0.0415(8) Uani 1 1 d .
H23 H 0.4729 0.1644 0.2099 0.050 Uiso 1 1 calc R
C24 C 0.1932(5) 0.2288(3) 0.19499(8) 0.0317(7) Uani 1 1 d .
C25 C 0.0188(5) 0.2857(4) 0.21090(8) 0.0377(7) Uani 1 1 d .
H25 H -0.0940 0.3007 0.1953 0.045 Uiso 1 1 calc R
C26 C 0.0139(7) 0.3198(4) 0.24992(9) 0.0462(8) Uani 1 1 d .
H26 H -0.1049 0.3619 0.2605 0.055 Uiso 1 1 calc R
C31 C 1.0881(5) 0.6203(3) 0.11658(8) 0.0303(6) Uani 1 1 d .
C37 C 0.9204(4) 0.5834(3) 0.14095(8) 0.0292(6) Uani 1 1 d .
H37A H 0.9120 0.6391 0.1654 0.035 Uiso 1 1 calc R
N37 N 0.7850(4) 0.4801(3) 0.13102(7) 0.0288(5) Uani 1 1 d .
O37 O 0.6477(3) 0.4673(3) 0.16050(6) 0.0354(5) Uani 1 1 d .
H37 H 0.548(5) 0.394(4) 0.1515(9) 0.043 Uiso 1 1 d .
C32 C 1.1050(5) 0.5782(3) 0.07748(9) 0.0354(7) Uani 1 1 d .
F32 F 0.9574(3) 0.4995(2) 0.05925(5) 0.0481(5) Uani 1 1 d .
C33 C 1.2671(6) 0.6193(4) 0.05658(9) 0.0436(8) Uani 1 1 d .
F33 F 1.2760(4) 0.5770(3) 0.01905(6) 0.0662(7) Uani 1 1 d .
C34 C 1.4198(6) 0.7017(4) 0.07368(11) 0.0467(9) Uani 1 1 d .
F34 F 1.5810(3) 0.7405(3) 0.05357(7) 0.0718(8) Uani 1 1 d .
C35 C 1.4096(5) 0.7465(4) 0.11225(11) 0.0422(8) Uani 1 1 d .
F35 F 1.5560(3) 0.8310(2) 0.12918(7) 0.0610(6) Uani 1 1 d .
C36 C 1.2466(5) 0.7045(3) 0.13258(9) 0.0339(7) Uani 1 1 d .
F36 F 1.2403(3) 0.7509(2) 0.16985(5) 0.0465(5) Uani 1 1 d .

loop_
_atom_site_aniso_label
_atom_site_aniso_U_11
_atom_site_aniso_U_22
_atom_site_aniso_U_33
_atom_site_aniso_U_23
_atom_site_aniso_U_13
_atom_site_aniso_U_12
N11 0.0274(14) 0.0273(9) 0.0338(12) 0.0021(9) 0.0002(11) -0.0025(10)
C20 0.0254(17) 0.0325(12) 0.0477(17) -0.0013(12) -0.0006(14) -0.0031(13)
C12 0.0282(17) 0.0258(11) 0.0307(13) 0.0021(10) 0.0004(13) 0.0012(12)
N13 0.0276(14) 0.0302(10) 0.0279(11) 0.0008(8) -0.0014(11) -0.0033(10)
C14 0.0312(18) 0.0263(11) 0.0289(14) 0.0015(10) -0.0009(13) -0.0004(12)
C15 0.040(2) 0.0362(13) 0.0360(16) 0.0037(12) 0.0049(14) -0.0018(14)
C16 0.065(3) 0.0410(14) 0.0298(15) 0.0018(12) 0.0063(17) 0.0048(18)
C17 0.063(3) 0.0410(15) 0.0317(15) -0.0037(12) -0.0108(16) 0.0027(18)
C18 0.045(2) 0.0323(12) 0.0417(17) -0.0017(11) -0.0164(16) 0.0027(14)
C19 0.0307(17) 0.0263(11) 0.0307(14) 0.0010(10) -0.0042(13) 0.0013(12)
N21 0.066(2) 0.0668(17) 0.0315(14) 0.0000(13) 0.0005(16) 0.0075(19)
C22 0.052(3) 0.077(2) 0.0330(17) 0.0034(15) -0.0094(17) -0.002(2)
C23 0.039(2) 0.0516(16) 0.0342(15) 0.0048(13) -0.0024(15) -0.0043(16)
C24 0.0358(19) 0.0302(12) 0.0291(14) 0.0027(10) 0.0013(13) -0.0032(13)
C25 0.040(2) 0.0397(14) 0.0334(16) 0.0031(12) 0.0018(14) 0.0038(14)
C26 0.050(2) 0.0531(17) 0.0351(16) 0.0037(14) 0.0063(15) 0.0117(17)
C31 0.0294(18) 0.0229(10) 0.0386(15) 0.0014(10) 0.0005(13) 0.0006(12)
C37 0.0268(16) 0.0282(11) 0.0326(14) -0.0022(10) -0.0024(13) -0.0019(12)
N37 0.0232(14) 0.0297(9) 0.0335(11) -0.0001(9) -0.0001(11) -0.0004(10)
O37 0.0308(13) 0.0392(9) 0.0363(11) -0.0027(8) 0.0014(10) -0.0096(9)
C32 0.0335(19) 0.0335(13) 0.0393(16) -0.0001(11) 0.0011(14) 0.0031(14)
F32 0.0489(13) 0.0577(10) 0.0377(10) -0.0086(8) -0.0009(9) -0.0026(10)
C33 0.045(2) 0.0414(14) 0.0444(18) 0.0070(13) 0.0137(17) 0.0122(17)
F33 0.0781(17) 0.0702(13) 0.0501(12) 0.0031(10) 0.0272(12) 0.0115(13)
C34 0.033(2) 0.0367(14) 0.071(2) 0.0180(15) 0.0195(19) 0.0082(15)
F34 0.0496(16) 0.0586(11) 0.1071(19) 0.0241(12) 0.0395(14) 0.0071(12)
C35 0.0217(18) 0.0286(12) 0.076(2) 0.0099(13) -0.0024(17) -0.0010(14)
F35 0.0295(12) 0.0410(9) 0.1124(17) 0.0086(11) -0.0021(13) -0.0080(9)
C36 0.0309(18) 0.0261(11) 0.0447(16) 0.0031(11) 0.0030(15) -0.0003(12)
F36 0.0376(12) 0.0469(9) 0.0551(11) -0.0081(8) -0.0078(10) -0.0088(9)

loop_
_atom_type_symbol
_atom_type_description
_atom_type_scat_dispersion_real
_atom_type_scat_dispersion_imag
_atom_type_scat_source
C C 0.0033 0.0016 'International Tables Vol C Tables 4.2.6.8 and 6.1.1.4'
H H 0.0000 0.0000 'International Tables Vol C Tables 4.2.6.8 and 6.1.1.4'
N N 0.0061 0.0033 'International Tables Vol C Tables 4.2.6.8 and 6.1.1.4'
O O 0.0106 0.0060 'International Tables Vol C Tables 4.2.6.8 and 6.1.1.4'
F F 0.0171 0.0103 'International Tables Vol C Tables 4.2.6.8 and 6.1.1.4'

loop_
_geom_angle_atom_site_label_1
_geom_angle_atom_site_label_2
_geom_angle_atom_site_label_3
_geom_angle
C12 N11 C19 106.7(2)
C12 N11 C20 129.3(2)
C19 N11 C20 123.8(2)
N11 C20 H20A 109.5
N11 C20 H20B 109.5
H20A C20 H20B 109.5
N11 C20 H20C 109.5
H20A C20 H20C 109.5
H20B C20 H20C 109.5
N13 C12 N11 112.6(2)
N13 C12 C24 122.5(3)
N11 C12 C24 124.9(3)
C12 N13 C14 105.4(2)
C19 C14 N13 109.3(2)
C19 C14 C15 120.9(3)
N13 C14 C15 129.8(3)
C16 C15 C14 117.5(3)
C16 C15 H15 121.2
C14 C15 H15 121.2
C15 C16 C17 121.1(3)
C15 C16 H16 119.4
C17 C16 H16 119.4
C18 C17 C16 122.1(3)
C18 C17 H17 119.0
C16 C17 H17 119.0
C17 C18 C19 116.7(3)
C17 C18 H18 121.7
C19 C18 H18 121.7
N11 C19 C14 105.9(2)
N11 C19 C18 132.4(3)
C14 C19 C18 121.7(3)
C26 N21 C22 116.4(3)
N21 C22 C23 124.5(4)
N21 C22 H22 117.8
C23 C22 H22 117.8
C22 C23 C24 118.0(3)
C22 C23 H23 121.0
C24 C23 H23 121.0
C25 C24 C23 118.1(3)
C25 C24 C12 123.0(3)
C23 C24 C12 118.8(3)
C26 C25 C24 118.0(3)
C26 C25 H25 121.0
C24 C25 H25 121.0
N21 C26 C25 124.9(4)
N21 C26 H26 117.5
C25 C26 H26 117.5
C36 C31 C32 115.5(3)
C36 C31 C37 118.8(3)
C32 C31 C37 125.7(3)
N37 C37 C31 122.9(2)
N37 C37 H37A 118.5
C31 C37 H37A 118.5
C37 N37 O37 109.9(2)
N37 O37 H37 107(2)
F32 C32 C33 118.1(3)
F32 C32 C31 119.9(3)
C33 C32 C31 122.0(3)
F33 C33 C34 120.0(3)
F33 C33 C32 119.7(3)
C34 C33 C32 120.3(3)
F34 C34 C33 120.9(3)
F34 C34 C35 119.3(4)
C33 C34 C35 119.8(3)
F35 C35 C36 120.5(3)
F35 C35 C34 120.6(3)
C36 C35 C34 118.9(3)
F36 C36 C35 117.6(3)
F36 C36 C31 119.0(3)
C35 C36 C31 123.4(3)

loop_
_geom_bond_atom_site_label_1
_geom_bond_atom_site_label_2
_geom_bond_distance
N11 C12 1.362(4)
N11 C19 1.379(4)
N11 C20 1.451(4)
C20 H20A 0.9800
C20 H20B 0.9800
C20 H20C 0.9800
C12 N13 1.313(4)
C12 C24 1.469(4)
N13 C14 1.389(3)
C14 C19 1.387(4)
C14 C15 1.390(4)
C15 C16 1.367(4)
C15 H15 0.9500
C16 C17 1.398(5)
C16 H16 0.9500
C17 C18 1.367(5)
C17 H17 0.9500
C18 C19 1.391(4)
C18 H18 0.9500
N21 C26 1.318(5)
N21 C22 1.321(5)
C22 C23 1.383(4)
C22 H22 0.9500
C23 C24 1.390(4)
C23 H23 0.9500
C24 C25 1.388(4)
C25 C26 1.377(4)
C25 H25 0.9500
C26 H26 0.9500
C31 C36 1.381(4)
C31 C32 1.397(4)
C31 C37 1.455(4)
C37 N37 1.267(3)
C37 H37A 0.9500
N37 O37 1.393(3)
O37 H37 0.93(4)
C32 F32 1.337(4)
C32 C33 1.364(5)
C33 F33 1.341(4)
C33 C34 1.359(5)
C34 F34 1.340(4)
C34 C35 1.381(5)
C35 F35 1.331(4)
C35 C36 1.360(4)
C36 F36 1.340(4)

loop_
_geom_hbond_atom_site_label_D
_geom_hbond_atom_site_label_H
_geom_hbond_atom_site_label_A
_geom_hbond_distance_DH
_geom_hbond_distance_HA
_geom_hbond_distance_DA
_geom_hbond_angle_DHA
O37 H37 N13 0.93(4) 1.74(4) 2.671(3) 174(3)

loop_
_geom_torsion_atom_site_label_1
_geom_torsion_atom_site_label_2
_geom_torsion_atom_site_label_3
_geom_torsion_atom_site_label_4
_geom_torsion
C19 N11 C12 N13 0.2(3)
C20 N11 C12 N13 175.3(2)
C19 N11 C12 C24 179.7(2)
C20 N11 C12 C24 -5.3(4)
N11 C12 N13 C14 -0.2(3)
C24 C12 N13 C14 -179.7(2)
C12 N13 C14 C19 0.2(3)
C12 N13 C14 C15 -179.0(3)
C19 C14 C15 C16 -1.0(4)
N13 C14 C15 C16 178.1(3)
C14 C15 C16 C17 0.5(4)
C15 C16 C17 C18 0.3(5)
C16 C17 C18 C19 -0.6(4)
C12 N11 C19 C14 -0.1(3)
C20 N11 C19 C14 -175.5(2)
C12 N11 C19 C18 178.2(3)
C20 N11 C19 C18 2.8(4)
N13 C14 C19 N11 -0.1(3)
C15 C14 C19 N11 179.2(2)
N13 C14 C19 C18 -178.6(2)
C15 C14 C19 C18 0.7(4)
C17 C18 C19 N11 -178.0(3)
C17 C18 C19 C14 0.1(4)
C26 N21 C22 C23 0.3(6)
N21 C22 C23 C24 -0.2(6)
C22 C23 C24 C25 -0.9(4)
C22 C23 C24 C12 177.1(3)
N13 C12 C24 C25 140.2(3)
N11 C12 C24 C25 -39.2(4)
N13 C12 C24 C23 -37.7(4)
N11 C12 C24 C23 142.9(3)
C23 C24 C25 C26 1.8(4)
C12 C24 C25 C26 -176.1(3)
C22 N21 C26 C25 0.7(6)
C24 C25 C26 N21 -1.8(5)
C36 C31 C37 N37 -166.8(3)
C32 C31 C37 N37 13.4(4)
C31 C37 N37 O37 178.4(2)
C36 C31 C32 F32 -178.7(2)
C37 C31 C32 F32 1.1(4)
C36 C31 C32 C33 -0.5(4)
C37 C31 C32 C33 179.3(3)
F32 C32 C33 F33 -1.4(4)
C31 C32 C33 F33 -179.6(3)
F32 C32 C33 C34 179.1(3)
C31 C32 C33 C34 0.8(4)
F33 C33 C34 F34 -0.5(4)
C32 C33 C34 F34 179.1(3)
F33 C33 C34 C35 179.4(3)
C32 C33 C34 C35 -1.0(5)
F34 C34 C35 F35 1.6(4)
C33 C34 C35 F35 -178.3(3)
F34 C34 C35 C36 -179.1(2)
C33 C34 C35 C36 0.9(4)
F35 C35 C36 F36 -0.2(4)
C34 C35 C36 F36 -179.5(2)
F35 C35 C36 C31 178.6(2)
C34 C35 C36 C31 -0.7(4)
C32 C31 C36 F36 179.2(2)
C37 C31 C36 F36 -0.6(4)
C32 C31 C36 C35 0.4(4)
C37 C31 C36 C35 -179.4(2)

loop_
_cod_related_entry_id
_cod_related_entry_database
_cod_related_entry_code
1 ChemSpider 21197218
